data_2022055
loop_
_publ_author_name
'Jha, Kunal Kumar'
'Gruza, Barbara'
'Kumar, Prashant'
'Chodkiewicz, Michal Leszek'
'Dominiak, Paulina Maria'

_publ_section_title
;
 TAAM: a reliable and user friendly tool for hydrogen-atom location using
 routine X-ray diffraction data
;
_journal_issue 3
_journal_name_full 'Acta Crystallographica Section B Structural Science, Crystal Engineering and Materials'
_journal_paper_doi 10.1107/S2052520620002917
_journal_volume 76
_journal_year 2020
_chemical_formula_moiety 'C H O2, H2 O'
_chemical_formula_sum 'C H3 O3'
_chemical_formula_weight 63.03
_space_group_crystal_system monoclinic
_space_group_IT_number 14
_space_group_name_Hall '-P 2ybc'
_space_group_name_H-M_alt 'P 1 21/c 1'
_symmetry_Int_Tables_number 14
_audit_creation_date 2019-09-27
_audit_creation_method
;
Olex2 1.2
(compiled 2018.05.29 svn.r3508 for OlexSys, GUI svn.r5506)
;
_cell_angle_alpha 90.00
_cell_angle_beta 103.917(1)
_cell_angle_gamma 90.00
_cell_formula_units_Z 4
_cell_length_a 6.0903(2)
_cell_length_b 3.4959(1)
_cell_length_c 11.8348(3)
_cell_measurement_temperature 100(1)
_cell_volume 244.579(12)
_computing_molecular_graphics 'Olex2 (Dolomanov et al., 2009)'
_computing_publication_material 'Olex2 (Dolomanov et al., 2009)'
_computing_structure_refinement 'olex2.refine (Bourhis et al., 2015)'
_diffrn_ambient_temperature 100(1)
_diffrn_measured_fraction_theta_full 0.6443
_diffrn_measured_fraction_theta_max 0.6443
_diffrn_measurement_device_type 'APEX II CCD detector'
_diffrn_radiation_type 'Mo K\a'
_diffrn_radiation_wavelength 0.71073
_diffrn_reflns_av_R_equivalents 0.0000
_diffrn_reflns_av_unetI/netI 0.0302
_diffrn_reflns_limit_h_max 13
_diffrn_reflns_limit_h_min -14
_diffrn_reflns_limit_k_max 7
_diffrn_reflns_limit_k_min 0
_diffrn_reflns_limit_l_max 27
_diffrn_reflns_limit_l_min 0
_diffrn_reflns_number 2282
_diffrn_reflns_theta_full 58.5076
_diffrn_reflns_theta_max 58.51
_diffrn_reflns_theta_min 3.45
_exptl_absorpt_coefficient_mu 0.181
_exptl_crystal_density_diffrn 1.7117
_exptl_crystal_F_000 132.1419
_refine_diff_density_max 0.1799
_refine_diff_density_min -0.2144
_refine_diff_density_rms 0.0448
_refine_ls_d_res_high 0.4167
_refine_ls_d_res_low 5.9115
_refine_ls_goodness_of_fit_ref 1.1995
_refine_ls_hydrogen_treatment refall
_refine_ls_matrix_type full
_refine_ls_number_constraints 0
_refine_ls_number_parameters 49
_refine_ls_number_reflns 2282
_refine_ls_number_restraints 0
_refine_ls_restrained_S_all 1.1995
_refine_ls_R_factor_all 0.0205
_refine_ls_R_factor_gt 0.0205
_refine_ls_shift/su_max 0.0004
_refine_ls_shift/su_mean 0.0001
_refine_ls_structure_factor_coef Fsqd
_refine_ls_weighting_details 'w=1/[\s^2^(Fo^2^)+(0.0109P)^2^] where P=(Fo^2^+2Fc^2^)/3'
_refine_ls_weighting_scheme calc
_refine_ls_wR_factor_gt 0.0515
_refine_ls_wR_factor_ref 0.0515
_reflns_Friedel_coverage 0.0
_reflns_limit_h_max 13
_reflns_limit_h_min -14
_reflns_limit_k_max 7
_reflns_limit_k_min 0
_reflns_limit_l_max 27
_reflns_limit_l_min 0
_reflns_number_gt 2282
_reflns_number_total 2282
_reflns_threshold_expression I>=2u(I)
_cod_data_source_file 61_TAAM_iso_max.cif
_cod_data_source_block 61_TAAM_iso_max
_cod_original_cell_volume 244.58(1)
_cod_database_code 2022055
_olex2_refinement_description
;
;
_olex2_submission_special_instructions 'No special instructions were received'

loop_
_space_group_symop_id
_space_group_symop_operation_xyz
1 x,y,z
2 -x,y+1/2,-z+1/2
3 -x,-y,-z
4 x,-y-1/2,z-1/2

loop_
_atom_site_label
_atom_site_type_symbol
_atom_site_fract_x
_atom_site_fract_y
_atom_site_fract_z
_atom_site_U_iso_or_equiv
_atom_site_adp_type
_atom_site_occupancy
_atom_site_refinement_flags_posn
O1 O 0.43477(3) 0.44412(6) 0.349896(15) 0.01340(3) Uani 1.000000 .
O2 O 0.24252(3) 0.74233(6) 0.463682(15) 0.01308(3) Uani 1.000000 .
C1 C 0.40307(3) 0.55874(6) 0.447954(18) 0.00969(3) Uani 1.000000 .
O3 O 0.12997(3) 0.63085(6) 0.178436(16) 0.01301(3) Uani 1.000000 .
H3a H 0.0115(11) 0.459(2) 0.1501(5) 0.0240(15) Uiso 1.000000 .
H3b H 0.1871(11) 0.6899(19) 0.1131(6) 0.0239(14) Uiso 1.000000 .
H1 H 0.3034(14) 0.525(3) 0.2829(7) 0.035(2) Uiso 1.000000 .

loop_
_atom_site_aniso_label
_atom_site_aniso_U_11
_atom_site_aniso_U_22
_atom_site_aniso_U_33
_atom_site_aniso_U_12
_atom_site_aniso_U_13
_atom_site_aniso_U_23
O1 0.01294(6) 0.01855(7) 0.00845(6) 0.00430(5) 0.00209(5) -0.00087(4)
O2 0.01113(6) 0.01824(7) 0.00917(6) 0.00537(5) 0.00105(5) -0.00069(5)
C1 0.00914(6) 0.01148(6) 0.00802(7) 0.00173(5) 0.00124(5) -0.00010(5)
O3 0.01066(6) 0.01808(7) 0.00934(6) -0.00156(5) 0.00055(5) 0.00112(5)

loop_
_atom_type_symbol
_atom_type_description
_atom_type_scat_dispersion_real
_atom_type_scat_dispersion_imag
_atom_type_scat_source
_atom_type_scat_dispersion_source
C C 0.00347 0.00161 'Clementi & Roetti, C., At. Data Nucl. Data Tables 1974, 14, (177-478); Clementi & Raimondi, J. Chem. Phys., 1963, 38, (2686-2689)' 'Henke, Gullikson and Davis, At. Data and Nucl. Data Tables, 1993, 54, 2'
H H 0.00000 0.00000 'Clementi & Roetti, C., At. Data Nucl. Data Tables 1974, 14, (177-478); Clementi & Raimondi, J. Chem. Phys., 1963, 38, (2686-2689)' 'Henke, Gullikson and Davis, At. Data and Nucl. Data Tables, 1993, 54, 2'
N N 0.00653 0.00323 'Clementi & Roetti, C., At. Data Nucl. Data Tables 1974, 14, (177-478); Clementi & Raimondi, J. Chem. Phys., 1963, 38, (2686-2689)' 'Henke, Gullikson and Davis, At. Data and Nucl. Data Tables, 1993, 54, 2'
O O 0.01158 0.00611 'Clementi & Roetti, C., At. Data Nucl. Data Tables 1974, 14, (177-478); Clementi & Raimondi, J. Chem. Phys., 1963, 38, (2686-2689)' 'Henke, Gullikson and Davis, At. Data and Nucl. Data Tables, 1993, 54, 2'

loop_
_geom_angle_atom_site_label_1
_geom_angle_atom_site_label_2
_geom_angle_atom_site_label_3
_geom_angle
_geom_angle_site_symmetry_1
_geom_angle_site_symmetry_3
_geom_angle_publ_flag
H1 O1 C1 110.8(4) . . ?
O2 C1 O1 126.961(19) . . ?
C1 C1 O1 112.68(2) 3_666 . ?
C1 C1 O2 120.36(2) 3_666 . ?
H3b O3 H3a 104.5(5) . . ?

loop_
_geom_bond_atom_site_label_1
_geom_bond_atom_site_label_2
_geom_bond_distance
_geom_bond_site_symmetry_2
_geom_bond_publ_flag
O1 C1 1.2854(3) . ?
O1 H1 1.022(8) . ?
O2 C1 1.2207(3) . ?
C1 C1 1.5429(4) 3_666 ?
O3 H3a 0.938(7) . ?
O3 H3b 0.944(7) . ?
